data_1559308
loop_
_publ_author_name
'Kirk, Martin L.'
'Dangi, Ranjana'
'Habel-Rodriguez, Diana'
'Yang, Jing'
'Shultz, David A.'
'Zhang, Jinyuan'

_publ_section_title
;
 Transferrable property relationships between magnetic exchange coupling
 and molecular conductance
;
_journal_name_full 'Chemical Science'
_journal_paper_doi 10.1039/D0SC04350H
_journal_year 2020
_chemical_formula_moiety 'C61 H72 B N9 O4 Zn, 5(C H4 O)'
_chemical_formula_sum 'C66 H92 B N9 O9 Zn'
_chemical_formula_weight 1231.66
_chemical_name_common ZJY393
_space_group_crystal_system monoclinic
_space_group_IT_number 14
_space_group_name_Hall '-P 2yn'
_space_group_name_H-M_alt 'P 1 21/n 1'
_atom_sites_solution_hydrogens geom
_atom_sites_solution_primary direct
_atom_sites_solution_secondary difmap
_audit_update_record
;
2020-08-07 deposited with the CCDC.	2020-09-15 downloaded from the CCDC.
;
_cell_angle_alpha 90
_cell_angle_beta 105.5880(10)
_cell_angle_gamma 90
_cell_formula_units_Z 4
_cell_length_a 17.7851(5)
_cell_length_b 17.7697(5)
_cell_length_c 22.5973(6)
_cell_measurement_reflns_used 427
_cell_measurement_temperature 110.(2)
_cell_measurement_theta_max 24.1289
_cell_measurement_theta_min 2.0726
_cell_volume 6878.9(3)
_computing_cell_refinement 'APEX2 v2012.4-3 (Bruker AXS)'
_computing_data_collection 'Bruker Instrument Service v2012.12.0.3'
_computing_data_reduction 'SAINT V7.68A (Bruker AXS Inc., 2009)'
_computing_structure_refinement 'SHELXL-2013 (Sheldrick, 2013)'
_computing_structure_solution 'SHELXS-97 (Sheldrick, 2008)'
_diffrn_ambient_temperature 110.(2)
_diffrn_detector_area_resol_mean 8.3333
_diffrn_measured_fraction_theta_full 1.000
_diffrn_measured_fraction_theta_max 1.000
_diffrn_measurement_device_type 'Bruker-Nonius X8 Kappa APEX II'
_diffrn_measurement_method 'phi and omega scans'
_diffrn_radiation_monochromator graphite
_diffrn_radiation_type MoK\a
_diffrn_radiation_wavelength 0.71073
_diffrn_reflns_av_R_equivalents 0.0323
_diffrn_reflns_av_sigmaI/netI 0.0258
_diffrn_reflns_limit_h_max 20
_diffrn_reflns_limit_h_min -21
_diffrn_reflns_limit_k_max 21
_diffrn_reflns_limit_k_min -21
_diffrn_reflns_limit_l_max 27
_diffrn_reflns_limit_l_min -22
_diffrn_reflns_number 111296
_diffrn_reflns_theta_full 25.68
_diffrn_reflns_theta_max 25.68
_diffrn_reflns_theta_min 1.65
_diffrn_source 'fine-focus sealed tube'
_exptl_absorpt_coefficient_mu 0.416
_exptl_absorpt_correction_T_max 0.84
_exptl_absorpt_correction_T_min 0.78
_exptl_absorpt_correction_type multi-scan
_exptl_absorpt_process_details 'SADABS V2008/1 (Bruker AXS Inc.)'
_exptl_crystal_colour brown
_exptl_crystal_density_diffrn 1.189
_exptl_crystal_density_method 'not measured'
_exptl_crystal_description block
_exptl_crystal_F_000 2632
_exptl_crystal_size_max 0.637
_exptl_crystal_size_mid 0.488
_exptl_crystal_size_min 0.418
_refine_diff_density_max 0.972
_refine_diff_density_min -0.687
_refine_ls_extinction_method none
_refine_ls_goodness_of_fit_ref 1.033
_refine_ls_hydrogen_treatment constr
_refine_ls_matrix_type full
_refine_ls_number_parameters 801
_refine_ls_number_reflns 13068
_refine_ls_number_restraints 14
_refine_ls_restrained_S_all 1.037
_refine_ls_R_factor_all 0.0565
_refine_ls_R_factor_gt 0.0483
_refine_ls_shift/su_max 0.001
_refine_ls_shift/su_mean 0.000
_refine_ls_structure_factor_coef Fsqd
_refine_ls_weighting_details
;
w=1/[\s^2^(Fo^2^)+(0.0832P)^2^+9.6179P]
where P=(Fo^2^+2Fc^2^)/3
;
_refine_ls_weighting_scheme calc
_refine_ls_wR_factor_gt 0.1384
_refine_ls_wR_factor_ref 0.1468
_reflns_number_gt 11396
_reflns_number_total 13068
_reflns_threshold_expression 'I > 2\s(I)'
_cod_data_source_file d0sc04350h2.cif
_cod_data_source_block I
_cod_database_code 1559308

loop_
_space_group_symop_operation_xyz
'x, y, z'
'-x+1/2, y+1/2, -z+1/2'
'-x, -y, -z'
'x-1/2, -y-1/2, z-1/2'

loop_
_atom_site_type_symbol
_atom_site_label
_atom_site_fract_x
_atom_site_fract_y
_atom_site_fract_z
_atom_site_U_iso_or_equiv
_atom_site_adp_type
_atom_site_calc_flag
_atom_site_refinement_flags_adp
_atom_site_refinement_flags_occupancy
_atom_site_refinement_flags_posn
_atom_site_occupancy
_atom_site_disorder_assembly
_atom_site_disorder_group
Zn Zn1 0.64621(2) 0.41595(2) 0.66217(2) 0.01439(9) Uani d . . . 1 . .
O O1 0.59158(10) 0.43200(9) 0.72657(7) 0.0192(3) Uani d . . . 1 . .
O O2 0.68591(9) 0.32027(9) 0.71984(7) 0.0162(3) Uani d . . . 1 . .
O O3 0.44570(13) 0.44841(10) 1.08104(9) 0.0348(5) Uani d . . . 1 . .
O O4 0.39205(13) 0.19471(11) 1.04901(9) 0.0374(5) Uani d . . . 1 . .
N N1 0.62363(11) 0.35095(11) 0.58383(8) 0.0169(4) Uani d . . . 1 . .
N N2 0.65977(11) 0.37784(11) 0.54194(8) 0.0175(4) Uani d . . . 1 . .
N N3 0.75761(11) 0.44776(10) 0.66326(8) 0.0153(4) Uani d . . . 1 . .
N N4 0.76597(11) 0.46179(10) 0.60558(8) 0.0159(4) Uani d . . . 1 . .
N N5 0.59724(11) 0.50859(11) 0.60391(8) 0.0166(4) Uani d . . . 1 . .
N N6 0.63160(11) 0.51451(11) 0.55633(8) 0.0171(4) Uani d . . . 1 . .
N N7 0.45915(14) 0.38205(13) 0.96549(10) 0.0285(5) Uani d . . . 1 . .
N N8 0.41902(12) 0.38267(12) 1.08418(10) 0.0227(4) Uani d . . . 1 . .
N N9 0.39645(13) 0.26124(11) 1.07086(10) 0.0238(4) Uani d . . . 1 . .
C C1 0.60246(13) 0.38077(12) 0.76821(10) 0.0168(4) Uani d . . . 1 . .
C C2 0.65665(12) 0.31915(12) 0.76477(10) 0.0144(4) Uani d . . . 1 . .
C C3 0.67335(13) 0.26249(12) 0.81225(10) 0.0158(4) Uani d . . . 1 . .
C C4 0.63518(14) 0.26775(13) 0.85702(11) 0.0199(5) Uani d . . . 1 . .
H H4 0.6461 0.2309 0.8887 0.024 Uiso calc U . R 1 . .
C C5 0.57960(15) 0.32533(14) 0.85925(11) 0.0228(5) Uani d . . . 1 . .
C C6 0.56494(14) 0.38142(14) 0.81546(11) 0.0217(5) Uani d . . . 1 . .
H H6 0.5293 0.4206 0.8173 0.026 Uiso calc U . R 1 . .
C C7 0.73145(13) 0.19948(12) 0.81104(10) 0.0172(4) Uani d . . . 1 . .
C C8 0.70045(14) 0.15188(13) 0.75261(11) 0.0213(5) Uani d . . . 1 . .
H H8A 0.6503 0.1293 0.7531 0.032 Uiso calc U . R 1 . .
H H8B 0.738 0.112 0.7513 0.032 Uiso calc U . R 1 . .
H H8C 0.6933 0.1841 0.7163 0.032 Uiso calc U . R 1 . .
C C9 0.81122(13) 0.23274(13) 0.81170(11) 0.0200(5) Uani d . . . 1 . .
H H9A 0.8055 0.2664 0.7764 0.03 Uiso calc U . R 1 . .
H H9B 0.8474 0.1919 0.8093 0.03 Uiso calc U . R 1 . .
H H9C 0.8318 0.2611 0.8498 0.03 Uiso calc U . R 1 . .
C C10 0.74269(15) 0.14711(14) 0.86619(11) 0.0234(5) Uani d . . . 1 . .
H H10A 0.7631 0.1759 0.9041 0.035 Uiso calc U . R 1 . .
H H10B 0.7798 0.1073 0.8635 0.035 Uiso calc U . R 1 . .
H H10C 0.6925 0.1245 0.8663 0.035 Uiso calc U . R 1 . .
C C11 0.53927(17) 0.32229(15) 0.90827(13) 0.0295(6) Uani d . . . 1 . .
C C12 0.5407(3) 0.2585(2) 0.94414(18) 0.0575(11) Uani d . . . 1 . .
H H12 0.5678 0.2149 0.9367 0.069 Uiso calc U . R 1 . .
C C13 0.5037(3) 0.25753(19) 0.99005(18) 0.0554(10) Uani d . . . 1 . .
H H13 0.5044 0.2135 1.014 0.067 Uiso calc U . R 1 . .
C C14 0.46580(17) 0.32082(15) 1.00094(13) 0.0310(6) Uani d . . . 1 . .
C C15 0.49530(16) 0.38228(15) 0.92061(12) 0.0271(5) Uani d . . . 1 . .
H H15 0.4907 0.426 0.8957 0.033 Uiso calc U . R 1 . .
C C16 0.42782(15) 0.32207(14) 1.05067(12) 0.0252(5) Uani d . . . 1 . .
C C17 0.36620(14) 0.36483(13) 1.12416(11) 0.0201(5) Uani d . . . 1 . .
C C18 0.37531(14) 0.27832(13) 1.12935(11) 0.0197(5) Uani d . . . 1 . .
C C19 0.28463(16) 0.38994(16) 1.08754(13) 0.0297(6) Uani d . . . 1 . .
H H19A 0.286 0.4432 1.0767 0.045 Uiso calc U . R 1 . .
H H19B 0.2479 0.3828 1.1125 0.045 Uiso calc U . R 1 . .
H H19C 0.2678 0.3598 1.05 0.045 Uiso calc U . R 1 . .
C C20 0.39181(17) 0.40744(15) 1.18436(12) 0.0281(6) Uani d . . . 1 . .
H H20A 0.4473 0.3978 1.2035 0.042 Uiso calc U . R 1 . .
H H20B 0.361 0.3906 1.2119 0.042 Uiso calc U . R 1 . .
H H20C 0.3837 0.4615 1.1765 0.042 Uiso calc U . R 1 . .
C C21 0.30218(16) 0.23577(15) 1.13083(12) 0.0273(6) Uani d . . . 1 . .
H H21A 0.2866 0.2497 1.1678 0.041 Uiso calc U . R 1 . .
H H21B 0.3124 0.1816 1.1313 0.041 Uiso calc U . R 1 . .
H H21C 0.2601 0.2484 1.0943 0.041 Uiso calc U . R 1 . .
C C22 0.44362(15) 0.25204(15) 1.18147(12) 0.0281(6) Uani d . . . 1 . .
H H22A 0.4908 0.2797 1.18 0.042 Uiso calc U . R 1 . .
H H22B 0.452 0.198 1.1771 0.042 Uiso calc U . R 1 . .
H H22C 0.4321 0.2615 1.2209 0.042 Uiso calc U . R 1 . .
C C23 0.59928(13) 0.28117(13) 0.56613(10) 0.0180(5) Uani d . . . 1 . .
C C24 0.62056(14) 0.26286(13) 0.51254(11) 0.0201(5) Uani d . . . 1 . .
H H24 0.6103 0.217 0.4902 0.024 Uiso calc U . R 1 . .
C C25 0.65955(14) 0.32497(13) 0.49883(10) 0.0194(5) Uani d . . . 1 . .
C C26 0.55863(13) 0.23514(13) 0.60168(10) 0.0190(5) Uani d . . . 1 . .
C C27 0.51486(14) 0.26767(14) 0.63772(11) 0.0221(5) Uani d . . . 1 . .
H H27 0.5094 0.3208 0.6383 0.026 Uiso calc U . R 1 . .
C C28 0.47945(15) 0.22339(15) 0.67262(12) 0.0282(6) Uani d . . . 1 . .
H H28 0.45 0.2467 0.6969 0.034 Uiso calc U . R 1 . .
C C29 0.48602(15) 0.14498(15) 0.67305(12) 0.0279(6) Uani d . . . 1 . .
C C30 0.52889(15) 0.11271(14) 0.63627(12) 0.0258(5) Uani d . . . 1 . .
H H30 0.5337 0.0595 0.6353 0.031 Uiso calc U . R 1 . .
C C31 0.56460(14) 0.15669(14) 0.60121(11) 0.0225(5) Uani d . . . 1 . .
H H31 0.5935 0.1333 0.5765 0.027 Uiso calc U . R 1 . .
C C32 0.44741(19) 0.09584(18) 0.71082(15) 0.0395(7) Uani d . . . 1 . .
H H32 0.4699 0.0442 0.7115 0.047 Uiso calc U . R 1 . .
C C33 0.4643(2) 0.12284(19) 0.77757(15) 0.0425(7) Uani d . . . 1 . .
H H33A 0.5209 0.1259 0.7955 0.064 Uiso calc U . R 1 . .
H H33B 0.4419 0.0872 0.8012 0.064 Uiso calc U . R 1 . .
H H33C 0.441 0.1726 0.7786 0.064 Uiso calc U . R 1 . .
C C34 0.3607(2) 0.0901(2) 0.6797(2) 0.0593(10) Uani d . . . 1 . .
H H34A 0.3367 0.1399 0.6785 0.089 Uiso calc U . R 1 . .
H H34B 0.3365 0.0553 0.7028 0.089 Uiso calc U . R 1 . .
H H34C 0.3529 0.0714 0.6377 0.089 Uiso calc U . R 1 . .
C C35 0.70015(15) 0.33589(15) 0.44978(11) 0.0250(5) Uani d . . . 1 . .
H H35A 0.6802 0.3814 0.4263 0.037 Uiso calc U . R 1 . .
H H35B 0.6906 0.2922 0.4223 0.037 Uiso calc U . R 1 . .
H H35C 0.7564 0.3412 0.4685 0.037 Uiso calc U . R 1 . .
C C36 0.82968(13) 0.45044(12) 0.70204(10) 0.0169(4) Uani d . . . 1 . .
C C37 0.88394(14) 0.46661(13) 0.66909(11) 0.0198(5) Uani d . . . 1 . .
H H37 0.9388 0.4718 0.6852 0.024 Uiso calc U . R 1 . .
C C38 0.84184(14) 0.47342(13) 0.60850(11) 0.0193(5) Uani d . . . 1 . .
C C39 0.84606(13) 0.43728(12) 0.76858(10) 0.0171(4) Uani d . . . 1 . .
C C40 0.79165(14) 0.45160(13) 0.80151(10) 0.0183(5) Uani d . . . 1 . .
H H40 0.7415 0.4705 0.7807 0.022 Uiso calc U . R 1 . .
C C41 0.80985(14) 0.43857(13) 0.86425(11) 0.0203(5) Uani d . . . 1 . .
H H41 0.7714 0.4474 0.8856 0.024 Uiso calc U . R 1 . .
C C42 0.88353(15) 0.41281(13) 0.89679(11) 0.0204(5) Uani d . . . 1 . .
C C43 0.93759(14) 0.39840(14) 0.86384(11) 0.0215(5) Uani d . . . 1 . .
H H43 0.988 0.3804 0.8848 0.026 Uiso calc U . R 1 . .
C C44 0.91938(14) 0.40987(13) 0.80076(11) 0.0198(5) Uani d . . . 1 . .
H H44 0.9572 0.399 0.7792 0.024 Uiso calc U . R 1 . .
C C45 0.90427(16) 0.40068(14) 0.96576(11) 0.0246(5) Uani d . . . 1 . .
H H45 0.9613 0.3888 0.9797 0.03 Uiso calc U . R 1 . .
C C46 0.89060(18) 0.47167(16) 0.99952(12) 0.0341(6) Uani d . . . 1 . .
H H46A 0.9181 0.5141 0.9871 0.051 Uiso calc U . R 1 . .
H H46B 0.9103 0.4639 1.0439 0.051 Uiso calc U . R 1 . .
H H46C 0.8346 0.4826 0.9892 0.051 Uiso calc U . R 1 . .
C C47 0.8603(2) 0.33384(17) 0.98289(13) 0.0406(7) Uani d . . . 1 . .
H H47A 0.804 0.3427 0.968 0.061 Uiso calc U . R 1 . .
H H47B 0.8749 0.3279 1.0277 0.061 Uiso calc U . R 1 . .
H H47C 0.8739 0.288 0.964 0.061 Uiso calc U . R 1 . .
C C48 0.87016(15) 0.49172(15) 0.55350(12) 0.0264(5) Uani d . . . 1 . .
H H48A 0.9266 0.5007 0.5665 0.04 Uiso calc U . R 1 . .
H H48B 0.8436 0.537 0.5335 0.04 Uiso calc U . R 1 . .
H H48C 0.8589 0.4495 0.5246 0.04 Uiso calc U . R 1 . .
C C49 0.54796(13) 0.56721(13) 0.59784(11) 0.0186(5) Uani d . . . 1 . .
C C50 0.55142(14) 0.61073(14) 0.54702(11) 0.0219(5) Uani d . . . 1 . .
H H50 0.5227 0.6553 0.5327 0.026 Uiso calc U . R 1 . .
C C51 0.60460(14) 0.57613(13) 0.52199(11) 0.0198(5) Uani d . . . 1 . .
C C52 0.49793(14) 0.58261(14) 0.63874(11) 0.0208(5) Uani d . . . 1 . .
C C53 0.45965(14) 0.52602(15) 0.66218(12) 0.0256(5) Uani d . . . 1 . .
H H53 0.4681 0.4748 0.6538 0.031 Uiso calc U . R 1 . .
C C54 0.40964(16) 0.54359(19) 0.69744(13) 0.0343(6) Uani d . . . 1 . .
H H54 0.3839 0.5042 0.7127 0.041 Uiso calc U . R 1 . .
C C55 0.39625(17) 0.6181(2) 0.71102(13) 0.0384(7) Uani d . . . 1 . .
C C56 0.43418(16) 0.67411(17) 0.68797(12) 0.0325(6) Uani d . . . 1 . .
H H56 0.4259 0.7252 0.6969 0.039 Uiso calc U . R 1 . .
C C57 0.48398(15) 0.65728(15) 0.65218(12) 0.0262(5) Uani d . . . 1 . .
H H57 0.509 0.6969 0.6366 0.031 Uiso calc U . R 1 . .
C C58 0.3387(2) 0.6372(3) 0.74864(16) 0.0609(11) Uani d . . . 1 . .
H H58 0.3486 0.6918 0.7584 0.073 Uiso calc U . R 1 . .
C C59 0.2582(3) 0.6362(5) 0.7093(2) 0.112(3) Uani d . . . 1 . .
H H59A 0.2554 0.6646 0.6716 0.167 Uiso calc U . R 1 . .
H H59B 0.2234 0.6591 0.7312 0.167 Uiso calc U . R 1 . .
H H59C 0.2421 0.584 0.6987 0.167 Uiso calc U . R 1 . .
C C60 0.3592(2) 0.6008(3) 0.81010(17) 0.0662(12) Uani d . . . 1 . .
H H60A 0.352 0.5463 0.8052 0.099 Uiso calc U . R 1 . .
H H60B 0.3253 0.6205 0.8343 0.099 Uiso calc U . R 1 . .
H H60C 0.4137 0.6118 0.8313 0.099 Uiso calc U . R 1 . .
C C61 0.63384(17) 0.60009(15) 0.46892(11) 0.0278(6) Uani d . . . 1 . .
H H61A 0.6898 0.6109 0.4832 0.042 Uiso calc U . R 1 . .
H H61B 0.6059 0.6455 0.4504 0.042 Uiso calc U . R 1 . .
H H61C 0.6249 0.5597 0.4383 0.042 Uiso calc U . R 1 . .
B B1 0.69432(15) 0.45848(14) 0.54849(11) 0.0174(5) Uani d . . . 1 . .
H H1 0.7109 0.4716 0.5108 0.021 Uiso calc U . R 1 . .
O O1S 0.33037(16) 0.47723(16) 0.94925(13) 0.0618(7) Uani d . . . 1 . .
H H1S 0.3755 0.4589 0.9571 0.093 Uiso calc U . R 1 . .
C C1S 0.3349(2) 0.5538(2) 0.96995(18) 0.0562(9) Uani d . . . 1 . .
H H1SA 0.2864 0.58 0.9495 0.084 Uiso calc U . R 1 . .
H H1SB 0.379 0.5788 0.96 0.084 Uiso calc U . R 1 . .
H H1SC 0.3422 0.5548 1.0145 0.084 Uiso calc U . R 1 . .
O O2S 0.2436(3) 0.4159(2) 0.8499(2) 0.1065(13) Uani d U . D 1 . .
H H2S 0.2739 0.4383 0.8796 0.16 Uiso calc U . R 1 . .
C C2S 0.1806(8) 0.3799(5) 0.8704(5) 0.218(6) Uani d U . . 1 . .
H H2SA 0.1447 0.3546 0.8355 0.328 Uiso calc U . R 1 . .
H H2SB 0.1521 0.4182 0.8869 0.328 Uiso calc U . R 1 . .
H H2SC 0.2029 0.3429 0.9025 0.328 Uiso calc U . R 1 . .
O O3S 0.2797(3) 0.4015(3) 0.7431(2) 0.1100(14) Uani d U . D 1 . .
H H3S 0.2543 0.3937 0.769 0.165 Uiso calc U . DR 1 . .
C C3S 0.3369(4) 0.3460(4) 0.7489(4) 0.140(3) Uani d U . . 1 . .
H H3SA 0.3674 0.3558 0.7195 0.211 Uiso calc U . R 1 . .
H H3SB 0.3119 0.2966 0.7405 0.211 Uiso calc U . R 1 . .
H H3SC 0.3715 0.3467 0.7907 0.211 Uiso calc U . R 1 . .
O O5S 0.1820(2) 0.33646(18) 0.53774(18) 0.0853(10) Uani d U . . 1 . .
H H5S 0.1699 0.3624 0.5649 0.128 Uiso calc U . R 1 . .
C C5S 0.2181(4) 0.2687(3) 0.5642(4) 0.117(2) Uani d U . . 1 . .
H H5SA 0.2192 0.2328 0.5315 0.175 Uiso calc U . R 1 . .
H H5SB 0.1884 0.2472 0.5909 0.175 Uiso calc U . R 1 . .
H H5SC 0.2716 0.2794 0.5884 0.175 Uiso calc U . R 1 . .
O O4S 0.1592(3) 0.4081(5) 0.6388(3) 0.181(3) Uani d U . . 1 . .
H H4S 0.1951 0.421 0.6695 0.272 Uiso calc U . DR 1 . .
C C4S 0.0911(5) 0.3972(7) 0.6560(6) 0.209(5) Uani d U . . 1 . .
H H4SA 0.0513 0.4329 0.634 0.313 Uiso calc U . R 1 . .
H H4SB 0.1012 0.4053 0.7004 0.313 Uiso calc U . R 1 . .
H H4SC 0.0723 0.3456 0.646 0.313 Uiso calc U . R 1 . .

loop_
_atom_site_aniso_label
_atom_site_aniso_U_11
_atom_site_aniso_U_22
_atom_site_aniso_U_33
_atom_site_aniso_U_12
_atom_site_aniso_U_13
_atom_site_aniso_U_23
Zn1 0.01842(15) 0.01330(14) 0.01236(14) 0.00126(9) 0.00572(10) 0.00006(9)
O1 0.0244(8) 0.0172(8) 0.0185(8) 0.0067(6) 0.0100(7) 0.0040(6)
O2 0.0193(8) 0.0170(8) 0.0141(7) 0.0022(6) 0.0077(6) 0.0002(6)
O3 0.0507(12) 0.0190(9) 0.0424(11) -0.0082(8) 0.0257(10) -0.0004(8)
O4 0.0627(14) 0.0212(9) 0.0375(11) -0.0045(9) 0.0295(10) -0.0068(8)
N1 0.0210(10) 0.0158(9) 0.0139(9) 0.0015(7) 0.0047(7) 0.0004(7)
N2 0.0234(10) 0.0171(10) 0.0124(9) 0.0025(8) 0.0056(8) -0.0002(7)
N3 0.0211(10) 0.0133(9) 0.0124(9) 0.0009(7) 0.0060(7) 0.0005(7)
N4 0.0214(10) 0.0140(9) 0.0137(9) 0.0019(7) 0.0074(8) 0.0014(7)
N5 0.0190(9) 0.0158(9) 0.0151(9) 0.0009(7) 0.0046(7) -0.0019(7)
N6 0.0227(10) 0.0147(9) 0.0136(9) 0.0008(7) 0.0043(8) -0.0002(7)
N7 0.0347(12) 0.0272(12) 0.0299(12) 0.0025(9) 0.0195(10) 0.0003(9)
N8 0.0287(11) 0.0183(10) 0.0268(11) -0.0022(8) 0.0175(9) 0.0001(8)
N9 0.0347(12) 0.0166(10) 0.0257(11) -0.0014(8) 0.0181(9) -0.0021(8)
C1 0.0182(11) 0.0153(11) 0.0178(11) 0.0006(9) 0.0060(9) -0.0001(9)
C2 0.0148(10) 0.0141(10) 0.0150(10) -0.0014(8) 0.0053(8) -0.0020(8)
C3 0.0180(11) 0.0136(10) 0.0162(10) -0.0012(8) 0.0051(9) -0.0002(8)
C4 0.0276(12) 0.0163(11) 0.0186(11) 0.0005(9) 0.0112(10) 0.0035(9)
C5 0.0280(13) 0.0207(12) 0.0244(12) 0.0020(10) 0.0155(10) 0.0018(10)
C6 0.0243(12) 0.0198(12) 0.0259(12) 0.0059(9) 0.0150(10) 0.0021(10)
C7 0.0208(11) 0.0145(10) 0.0169(11) 0.0019(9) 0.0064(9) 0.0015(9)
C8 0.0243(12) 0.0166(11) 0.0227(12) 0.0003(9) 0.0058(10) -0.0028(9)
C9 0.0185(11) 0.0184(11) 0.0229(12) 0.0015(9) 0.0051(9) 0.0012(9)
C10 0.0286(13) 0.0189(12) 0.0240(12) 0.0051(10) 0.0091(10) 0.0053(10)
C11 0.0385(15) 0.0265(13) 0.0320(14) 0.0037(11) 0.0241(12) 0.0035(11)
C12 0.093(3) 0.0364(18) 0.068(2) 0.0242(18) 0.065(2) 0.0194(17)
C13 0.091(3) 0.0356(17) 0.064(2) 0.0209(17) 0.063(2) 0.0202(16)
C14 0.0425(16) 0.0263(14) 0.0334(14) 0.0028(11) 0.0260(13) 0.0036(11)
C15 0.0326(14) 0.0279(13) 0.0264(13) 0.0018(11) 0.0174(11) 0.0023(10)
C16 0.0318(14) 0.0216(12) 0.0274(13) 0.0023(10) 0.0171(11) 0.0025(10)
C17 0.0225(12) 0.0203(12) 0.0213(11) -0.0015(9) 0.0127(10) -0.0013(9)
C18 0.0228(12) 0.0208(12) 0.0176(11) -0.0035(9) 0.0092(9) -0.0019(9)
C19 0.0274(14) 0.0311(14) 0.0319(14) 0.0072(11) 0.0101(11) -0.0002(11)
C20 0.0348(14) 0.0250(13) 0.0284(14) -0.0067(11) 0.0149(11) -0.0068(10)
C21 0.0311(14) 0.0286(13) 0.0252(13) -0.0096(11) 0.0127(11) -0.0007(10)
C22 0.0284(13) 0.0266(13) 0.0281(13) -0.0019(10) 0.0056(11) 0.0013(11)
C23 0.0188(11) 0.0153(11) 0.0175(11) 0.0036(9) 0.0008(9) -0.0008(9)
C24 0.0230(12) 0.0169(11) 0.0179(11) 0.0043(9) 0.0011(9) -0.0044(9)
C25 0.0220(12) 0.0205(12) 0.0141(10) 0.0052(9) 0.0017(9) -0.0029(9)
C26 0.0171(11) 0.0190(11) 0.0169(11) -0.0020(9) -0.0026(9) -0.0012(9)
C27 0.0213(12) 0.0180(11) 0.0252(12) -0.0008(9) 0.0033(10) -0.0023(9)
C28 0.0255(13) 0.0302(14) 0.0302(13) -0.0023(11) 0.0095(11) -0.0025(11)
C29 0.0271(13) 0.0257(13) 0.0278(13) -0.0077(10) 0.0019(11) 0.0018(10)
C30 0.0279(13) 0.0174(12) 0.0275(13) -0.0039(10) -0.0002(10) -0.0007(10)
C31 0.0224(12) 0.0193(12) 0.0222(12) -0.0008(9) -0.0002(10) -0.0040(9)
C32 0.0415(17) 0.0329(15) 0.0476(18) -0.0083(13) 0.0181(14) 0.0035(13)
C33 0.0471(18) 0.0446(18) 0.0401(17) -0.0001(14) 0.0193(14) 0.0117(14)
C34 0.044(2) 0.071(3) 0.067(3) -0.0230(18) 0.0214(18) 0.000(2)
C35 0.0301(13) 0.0277(13) 0.0183(11) 0.0021(10) 0.0084(10) -0.0058(10)
C36 0.0202(11) 0.0124(10) 0.0182(11) 0.0019(8) 0.0054(9) -0.0006(8)
C37 0.0187(11) 0.0190(11) 0.0221(11) 0.0001(9) 0.0061(9) 0.0010(9)
C38 0.0239(12) 0.0153(11) 0.0214(12) 0.0012(9) 0.0108(10) 0.0004(9)
C39 0.0197(11) 0.0138(10) 0.0165(11) -0.0024(9) 0.0024(9) -0.0010(8)
C40 0.0205(11) 0.0152(11) 0.0181(11) 0.0007(9) 0.0031(9) -0.0001(9)
C41 0.0240(12) 0.0188(11) 0.0191(11) -0.0001(9) 0.0073(9) -0.0011(9)
C42 0.0264(12) 0.0157(11) 0.0165(11) -0.0027(9) 0.0014(9) 0.0009(8)
C43 0.0203(12) 0.0197(11) 0.0219(12) 0.0008(9) 0.0009(9) 0.0018(9)
C44 0.0192(11) 0.0178(11) 0.0226(12) -0.0008(9) 0.0058(9) -0.0001(9)
C45 0.0296(13) 0.0259(13) 0.0161(11) 0.0001(10) 0.0022(10) 0.0025(10)
C46 0.0469(17) 0.0321(15) 0.0193(12) 0.0047(12) 0.0017(12) -0.0021(11)
C47 0.062(2) 0.0353(16) 0.0220(13) -0.0131(14) 0.0068(13) 0.0076(12)
C48 0.0289(13) 0.0305(14) 0.0243(12) 0.0001(11) 0.0148(11) 0.0037(10)
C49 0.0175(11) 0.0174(11) 0.0184(11) 0.0004(9) 0.0004(9) -0.0028(9)
C50 0.0241(12) 0.0185(11) 0.0206(11) 0.0054(9) 0.0015(10) 0.0025(9)
C51 0.0230(12) 0.0184(11) 0.0155(11) 0.0014(9) 0.0006(9) 0.0013(9)
C52 0.0159(11) 0.0251(13) 0.0186(11) 0.0031(9) 0.0001(9) -0.0024(9)
C53 0.0187(12) 0.0295(13) 0.0258(13) 0.0032(10) 0.0014(10) 0.0035(10)
C54 0.0228(13) 0.0530(18) 0.0273(14) 0.0033(12) 0.0073(11) 0.0089(13)
C55 0.0260(14) 0.066(2) 0.0215(13) 0.0151(14) 0.0033(11) -0.0021(13)
C56 0.0279(14) 0.0412(16) 0.0248(13) 0.0129(12) 0.0010(11) -0.0089(12)
C57 0.0208(12) 0.0294(14) 0.0247(12) 0.0048(10) -0.0005(10) -0.0047(10)
C58 0.0413(19) 0.109(3) 0.0362(18) 0.025(2) 0.0172(15) -0.005(2)
C59 0.050(3) 0.222(8) 0.073(3) 0.035(4) 0.034(2) 0.016(4)
C60 0.053(2) 0.113(4) 0.043(2) -0.007(2) 0.0299(18) -0.005(2)
C61 0.0391(15) 0.0258(13) 0.0184(12) 0.0083(11) 0.0075(11) 0.0073(10)
B1 0.0247(13) 0.0161(12) 0.0125(11) 0.0028(10) 0.0067(10) 0.0001(9)
O1S 0.0548(16) 0.0628(17) 0.0652(17) 0.0173(13) 0.0114(14) -0.0054(14)
C1S 0.053(2) 0.058(2) 0.056(2) 0.0044(18) 0.0112(18) 0.0047(18)
O2S 0.123(4) 0.089(3) 0.095(3) 0.000(2) 0.008(3) -0.009(2)
C2S 0.310(13) 0.130(8) 0.250(12) -0.134(9) 0.136(11) -0.056(8)
O3S 0.091(3) 0.110(3) 0.123(4) 0.014(2) 0.019(3) -0.022(3)
C3S 0.075(4) 0.101(5) 0.235(10) 0.021(3) 0.025(5) -0.032(5)
O5S 0.093(2) 0.0561(18) 0.116(3) -0.0069(17) 0.045(2) 0.0031(18)
C5S 0.135(5) 0.061(3) 0.180(7) 0.017(3) 0.087(5) 0.035(4)
O4S 0.104(4) 0.296(9) 0.138(5) 0.026(4) 0.022(3) -0.067(5)
C4S 0.082(5) 0.266(13) 0.300(14) -0.004(6) 0.089(7) -0.081(11)

loop_
_atom_type_symbol
_atom_type_description
_atom_type_scat_dispersion_real
_atom_type_scat_dispersion_imag
_atom_type_scat_source
C C 0.0033 0.0016 'International Tables Vol C Tables 4.2.6.8 and 6.1.1.4'
H H 0.0000 0.0000 'International Tables Vol C Tables 4.2.6.8 and 6.1.1.4'
N N 0.0061 0.0033 'International Tables Vol C Tables 4.2.6.8 and 6.1.1.4'
O O 0.0106 0.0060 'International Tables Vol C Tables 4.2.6.8 and 6.1.1.4'
B B 0.0013 0.0007 'International Tables Vol C Tables 4.2.6.8 and 6.1.1.4'
Zn Zn 0.2839 1.4301 'International Tables Vol C Tables 4.2.6.8 and 6.1.1.4'

loop_
_geom_angle_atom_site_label_1
_geom_angle_atom_site_label_2
_geom_angle_atom_site_label_3
_geom_angle_site_symmetry_1
_geom_angle_site_symmetry_3
_geom_angle
_geom_angle_publ_flag
O1 Zn1 N3 . . 127.96(7) ?
O1 Zn1 N1 . . 133.85(7) ?
N3 Zn1 N1 . . 97.43(7) ?
O1 Zn1 N5 . . 98.19(7) ?
N3 Zn1 N5 . . 91.58(7) ?
N1 Zn1 N5 . . 87.11(7) ?
O1 Zn1 O2 . . 79.25(6) ?
N3 Zn1 O2 . . 92.98(7) ?
N1 Zn1 O2 . . 91.95(7) ?
N5 Zn1 O2 . . 175.43(7) ?
C1 O1 Zn1 . . 115.45(14) ?
C2 O2 Zn1 . . 111.27(13) ?
C23 N1 N2 . . 106.96(18) ?
C23 N1 Zn1 . . 138.47(16) ?
N2 N1 Zn1 . . 112.34(14) ?
C25 N2 N1 . . 110.21(19) ?
C25 N2 B1 . . 129.43(19) ?
N1 N2 B1 . . 120.36(18) ?
C36 N3 N4 . . 106.53(18) ?
C36 N3 Zn1 . . 139.88(15) ?
N4 N3 Zn1 . . 112.86(14) ?
C38 N4 N3 . . 110.08(18) ?
C38 N4 B1 . . 129.31(19) ?
N3 N4 B1 . . 120.52(18) ?
C49 N5 N6 . . 105.97(18) ?
C49 N5 Zn1 . . 143.59(16) ?
N6 N5 Zn1 . . 110.27(13) ?
C51 N6 N5 . . 110.25(18) ?
C51 N6 B1 . . 127.84(19) ?
N5 N6 B1 . . 121.85(18) ?
C14 N7 C15 . . 118.2(2) ?
O3 N8 C16 . . 127.0(2) ?
O3 N8 C17 . . 122.10(19) ?
C16 N8 C17 . . 110.77(19) ?
O4 N9 C16 . . 126.8(2) ?
O4 N9 C18 . . 121.68(19) ?
C16 N9 C18 . . 111.11(19) ?
O1 C1 C6 . . 122.8(2) ?
O1 C1 C2 . . 117.32(19) ?
C6 C1 C2 . . 119.8(2) ?
O2 C2 C3 . . 124.3(2) ?
O2 C2 C1 . . 116.64(19) ?
C3 C2 C1 . . 119.06(19) ?
C4 C3 C2 . . 117.4(2) ?
C4 C3 C7 . . 122.5(2) ?
C2 C3 C7 . . 120.19(19) ?
C3 C4 C5 . . 124.1(2) ?
C3 C4 H4 . . 118.0 ?
C5 C4 H4 . . 118.0 ?
C6 C5 C4 . . 119.3(2) ?
C6 C5 C11 . . 122.0(2) ?
C4 C5 C11 . . 118.7(2) ?
C5 C6 C1 . . 120.2(2) ?
C5 C6 H6 . . 119.9 ?
C1 C6 H6 . . 119.9 ?
C10 C7 C3 . . 111.91(19) ?
C10 C7 C9 . . 108.03(19) ?
C3 C7 C9 . . 110.22(18) ?
C10 C7 C8 . . 107.68(19) ?
C3 C7 C8 . . 109.24(18) ?
C9 C7 C8 . . 109.71(19) ?
C7 C8 H8A . . 109.5 ?
C7 C8 H8B . . 109.5 ?
H8A C8 H8B . . 109.5 ?
C7 C8 H8C . . 109.5 ?
H8A C8 H8C . . 109.5 ?
H8B C8 H8C . . 109.5 ?
C7 C9 H9A . . 109.5 ?
C7 C9 H9B . . 109.5 ?
H9A C9 H9B . . 109.5 ?
C7 C9 H9C . . 109.5 ?
H9A C9 H9C . . 109.5 ?
H9B C9 H9C . . 109.5 ?
C7 C10 H10A . . 109.5 ?
C7 C10 H10B . . 109.5 ?
H10A C10 H10B . . 109.5 ?
C7 C10 H10C . . 109.5 ?
H10A C10 H10C . . 109.5 ?
H10B C10 H10C . . 109.5 ?
C12 C11 C15 . . 115.5(2) ?
C12 C11 C5 . . 122.1(2) ?
C15 C11 C5 . . 122.3(2) ?
C13 C12 C11 . . 120.9(3) ?
C13 C12 H12 . . 119.5 ?
C11 C12 H12 . . 119.5 ?
C14 C13 C12 . . 119.1(3) ?
C14 C13 H13 . . 120.4 ?
C12 C13 H13 . . 120.4 ?
N7 C14 C13 . . 122.0(2) ?
N7 C14 C16 . . 117.7(2) ?
C13 C14 C16 . . 120.3(2) ?
N7 C15 C11 . . 124.0(2) ?
N7 C15 H15 . . 118.0 ?
C11 C15 H15 . . 118.0 ?
N8 C16 N9 . . 109.2(2) ?
N8 C16 C14 . . 126.3(2) ?
N9 C16 C14 . . 124.5(2) ?
N8 C17 C20 . . 110.4(2) ?
N8 C17 C19 . . 105.6(2) ?
C20 C17 C19 . . 110.6(2) ?
N8 C17 C18 . . 100.70(18) ?
C20 C17 C18 . . 115.4(2) ?
C19 C17 C18 . . 113.3(2) ?
N9 C18 C21 . . 109.82(19) ?
N9 C18 C22 . . 106.5(2) ?
C21 C18 C22 . . 110.0(2) ?
N9 C18 C17 . . 100.39(18) ?
C21 C18 C17 . . 115.2(2) ?
C22 C18 C17 . . 114.2(2) ?
C17 C19 H19A . . 109.5 ?
C17 C19 H19B . . 109.5 ?
H19A C19 H19B . . 109.5 ?
C17 C19 H19C . . 109.5 ?
H19A C19 H19C . . 109.5 ?
H19B C19 H19C . . 109.5 ?
C17 C20 H20A . . 109.5 ?
C17 C20 H20B . . 109.5 ?
H20A C20 H20B . . 109.5 ?
C17 C20 H20C . . 109.5 ?
H20A C20 H20C . . 109.5 ?
H20B C20 H20C . . 109.5 ?
C18 C21 H21A . . 109.5 ?
C18 C21 H21B . . 109.5 ?
H21A C21 H21B . . 109.5 ?
C18 C21 H21C . . 109.5 ?
H21A C21 H21C . . 109.5 ?
H21B C21 H21C . . 109.5 ?
C18 C22 H22A . . 109.5 ?
C18 C22 H22B . . 109.5 ?
H22A C22 H22B . . 109.5 ?
C18 C22 H22C . . 109.5 ?
H22A C22 H22C . . 109.5 ?
H22B C22 H22C . . 109.5 ?
N1 C23 C24 . . 109.4(2) ?
N1 C23 C26 . . 121.4(2) ?
C24 C23 C26 . . 129.2(2) ?
C25 C24 C23 . . 106.1(2) ?
C25 C24 H24 . . 127.0 ?
C23 C24 H24 . . 127.0 ?
N2 C25 C24 . . 107.3(2) ?
N2 C25 C35 . . 122.5(2) ?
C24 C25 C35 . . 130.1(2) ?
C27 C26 C31 . . 118.2(2) ?
C27 C26 C23 . . 121.6(2) ?
C31 C26 C23 . . 120.2(2) ?
C28 C27 C26 . . 120.6(2) ?
C28 C27 H27 . . 119.7 ?
C26 C27 H27 . . 119.7 ?
C27 C28 C29 . . 121.5(2) ?
C27 C28 H28 . . 119.3 ?
C29 C28 H28 . . 119.3 ?
C30 C29 C28 . . 117.7(2) ?
C30 C29 C32 . . 120.3(3) ?
C28 C29 C32 . . 122.1(3) ?
C31 C30 C29 . . 121.2(2) ?
C31 C30 H30 . . 119.4 ?
C29 C30 H30 . . 119.4 ?
C30 C31 C26 . . 120.8(2) ?
C30 C31 H31 . . 119.6 ?
C26 C31 H31 . . 119.6 ?
C29 C32 C34 . . 109.7(3) ?
C29 C32 C33 . . 112.1(2) ?
C34 C32 C33 . . 112.6(3) ?
C29 C32 H32 . . 107.4 ?
C34 C32 H32 . . 107.4 ?
C33 C32 H32 . . 107.4 ?
C32 C33 H33A . . 109.5 ?
C32 C33 H33B . . 109.5 ?
H33A C33 H33B . . 109.5 ?
C32 C33 H33C . . 109.5 ?
H33A C33 H33C . . 109.5 ?
H33B C33 H33C . . 109.5 ?
C32 C34 H34A . . 109.5 ?
C32 C34 H34B . . 109.5 ?
H34A C34 H34B . . 109.5 ?
C32 C34 H34C . . 109.5 ?
H34A C34 H34C . . 109.5 ?
H34B C34 H34C . . 109.5 ?
C25 C35 H35A . . 109.5 ?
C25 C35 H35B . . 109.5 ?
H35A C35 H35B . . 109.5 ?
C25 C35 H35C . . 109.5 ?
H35A C35 H35C . . 109.5 ?
H35B C35 H35C . . 109.5 ?
N3 C36 C37 . . 109.5(2) ?
N3 C36 C39 . . 123.5(2) ?
C37 C36 C39 . . 127.0(2) ?
C38 C37 C36 . . 106.2(2) ?
C38 C37 H37 . . 126.9 ?
C36 C37 H37 . . 126.9 ?
N4 C38 C37 . . 107.7(2) ?
N4 C38 C48 . . 123.2(2) ?
C37 C38 C48 . . 129.0(2) ?
C40 C39 C44 . . 118.0(2) ?
C40 C39 C36 . . 122.8(2) ?
C44 C39 C36 . . 119.2(2) ?
C41 C40 C39 . . 120.7(2) ?
C41 C40 H40 . . 119.6 ?
C39 C40 H40 . . 119.6 ?
C40 C41 C42 . . 121.4(2) ?
C40 C41 H41 . . 119.3 ?
C42 C41 H41 . . 119.3 ?
C43 C42 C41 . . 117.7(2) ?
C43 C42 C45 . . 120.8(2) ?
C41 C42 C45 . . 121.5(2) ?
C42 C43 C44 . . 121.3(2) ?
C42 C43 H43 . . 119.4 ?
C44 C43 H43 . . 119.4 ?
C43 C44 C39 . . 120.8(2) ?
C43 C44 H44 . . 119.6 ?
C39 C44 H44 . . 119.6 ?
C42 C45 C46 . . 111.6(2) ?
C42 C45 C47 . . 111.8(2) ?
C46 C45 C47 . . 110.8(2) ?
C42 C45 H45 . . 107.5 ?
C46 C45 H45 . . 107.5 ?
C47 C45 H45 . . 107.5 ?
C45 C46 H46A . . 109.5 ?
C45 C46 H46B . . 109.5 ?
H46A C46 H46B . . 109.5 ?
C45 C46 H46C . . 109.5 ?
H46A C46 H46C . . 109.5 ?
H46B C46 H46C . . 109.5 ?
C45 C47 H47A . . 109.5 ?
C45 C47 H47B . . 109.5 ?
H47A C47 H47B . . 109.5 ?
C45 C47 H47C . . 109.5 ?
H47A C47 H47C . . 109.5 ?
H47B C47 H47C . . 109.5 ?
C38 C48 H48A . . 109.5 ?
C38 C48 H48B . . 109.5 ?
H48A C48 H48B . . 109.5 ?
C38 C48 H48C . . 109.5 ?
H48A C48 H48C . . 109.5 ?
H48B C48 H48C . . 109.5 ?
N5 C49 C50 . . 109.9(2) ?
N5 C49 C52 . . 124.6(2) ?
C50 C49 C52 . . 125.5(2) ?
C51 C50 C49 . . 106.1(2) ?
C51 C50 H50 . . 126.9 ?
C49 C50 H50 . . 126.9 ?
N6 C51 C50 . . 107.7(2) ?
N6 C51 C61 . . 123.0(2) ?
C50 C51 C61 . . 129.2(2) ?
C53 C52 C57 . . 117.9(2) ?
C53 C52 C49 . . 122.9(2) ?
C57 C52 C49 . . 119.1(2) ?
C54 C53 C52 . . 120.8(3) ?
C54 C53 H53 . . 119.6 ?
C52 C53 H53 . . 119.6 ?
C53 C54 C55 . . 121.1(3) ?
C53 C54 H54 . . 119.4 ?
C55 C54 H54 . . 119.4 ?
C56 C55 C54 . . 118.2(3) ?
C56 C55 C58 . . 121.1(3) ?
C54 C55 C58 . . 120.7(3) ?
C55 C56 C57 . . 121.3(3) ?
C55 C56 H56 . . 119.4 ?
C57 C56 H56 . . 119.4 ?
C56 C57 C52 . . 120.7(3) ?
C56 C57 H57 . . 119.6 ?
C52 C57 H57 . . 119.6 ?
C59 C58 C60 . . 121.0(4) ?
C59 C58 C55 . . 110.4(3) ?
C60 C58 C55 . . 112.9(3) ?
C59 C58 H58 . . 103.4 ?
C60 C58 H58 . . 103.4 ?
C55 C58 H58 . . 103.4 ?
C58 C59 H59A . . 109.5 ?
C58 C59 H59B . . 109.5 ?
H59A C59 H59B . . 109.5 ?
C58 C59 H59C . . 109.5 ?
H59A C59 H59C . . 109.5 ?
H59B C59 H59C . . 109.5 ?
C58 C60 H60A . . 109.5 ?
C58 C60 H60B . . 109.5 ?
H60A C60 H60B . . 109.5 ?
C58 C60 H60C . . 109.5 ?
H60A C60 H60C . . 109.5 ?
H60B C60 H60C . . 109.5 ?
C51 C61 H61A . . 109.5 ?
C51 C61 H61B . . 109.5 ?
H61A C61 H61B . . 109.5 ?
C51 C61 H61C . . 109.5 ?
H61A C61 H61C . . 109.5 ?
H61B C61 H61C . . 109.5 ?
N6 B1 N2 . . 109.14(19) ?
N6 B1 N4 . . 109.76(18) ?
N2 B1 N4 . . 109.28(18) ?
N6 B1 H1 . . 109.6 ?
N2 B1 H1 . . 109.5 ?
N4 B1 H1 . . 109.6 ?
C1S O1S H1S . . 109.5 ?
O1S C1S H1SA . . 109.5 ?
O1S C1S H1SB . . 109.5 ?
H1SA C1S H1SB . . 109.5 ?
O1S C1S H1SC . . 109.5 ?
H1SA C1S H1SC . . 109.5 ?
H1SB C1S H1SC . . 109.5 ?
C2S O2S H2S . . 109.5 ?
O2S C2S H2SA . . 109.5 ?
O2S C2S H2SB . . 109.5 ?
H2SA C2S H2SB . . 109.5 ?
O2S C2S H2SC . . 109.5 ?
H2SA C2S H2SC . . 109.5 ?
H2SB C2S H2SC . . 109.5 ?
C3S O3S H3S . . 109.5 ?
O3S C3S H3SA . . 109.5 ?
O3S C3S H3SB . . 109.5 ?
H3SA C3S H3SB . . 109.5 ?
O3S C3S H3SC . . 109.5 ?
H3SA C3S H3SC . . 109.5 ?
H3SB C3S H3SC . . 109.5 ?
C5S O5S H5S . . 109.5 ?
O5S C5S H5SA . . 109.5 ?
O5S C5S H5SB . . 109.5 ?
H5SA C5S H5SB . . 109.5 ?
O5S C5S H5SC . . 109.5 ?
H5SA C5S H5SC . . 109.5 ?
H5SB C5S H5SC . . 109.5 ?
C4S O4S H4S . . 109.5 ?
O4S C4S H4SA . . 109.5 ?
O4S C4S H4SB . . 109.5 ?
H4SA C4S H4SB . . 109.5 ?
O4S C4S H4SC . . 109.5 ?
H4SA C4S H4SC . . 109.5 ?
H4SB C4S H4SC . . 109.5 ?

loop_
_geom_bond_atom_site_label_1
_geom_bond_atom_site_label_2
_geom_bond_site_symmetry_2
_geom_bond_distance
_geom_bond_publ_flag
Zn1 O1 . 1.9758(16) ?
Zn1 N3 . 2.0540(19) ?
Zn1 N1 . 2.0608(19) ?
Zn1 N5 . 2.1413(19) ?
Zn1 O2 . 2.1432(16) ?
O1 C1 . 1.286(3) ?
O2 C2 . 1.259(3) ?
O3 N8 . 1.270(3) ?
O4 N9 . 1.276(3) ?
N1 C23 . 1.339(3) ?
N1 N2 . 1.366(3) ?
N2 C25 . 1.353(3) ?
N2 B1 . 1.550(3) ?
N3 C36 . 1.345(3) ?
N3 N4 . 1.374(3) ?
N4 C38 . 1.349(3) ?
N4 B1 . 1.552(3) ?
N5 C49 . 1.344(3) ?
N5 N6 . 1.376(3) ?
N6 C51 . 1.353(3) ?
N6 B1 . 1.540(3) ?
N7 C14 . 1.337(4) ?
N7 C15 . 1.339(3) ?
N8 C16 . 1.350(3) ?
N8 C17 . 1.502(3) ?
N9 C16 . 1.351(3) ?
N9 C18 . 1.499(3) ?
C1 C6 . 1.403(3) ?
C1 C2 . 1.474(3) ?
C2 C3 . 1.443(3) ?
C3 C4 . 1.365(3) ?
C3 C7 . 1.529(3) ?
C4 C5 . 1.433(3) ?
C4 H4 . 0.95 ?
C5 C6 . 1.379(3) ?
C5 C11 . 1.474(3) ?
C6 H6 . 0.95 ?
C7 C10 . 1.525(3) ?
C7 C9 . 1.533(3) ?
C7 C8 . 1.540(3) ?
C8 H8A . 0.98 ?
C8 H8B . 0.98 ?
C8 H8C . 0.98 ?
C9 H9A . 0.98 ?
C9 H9B . 0.98 ?
C9 H9C . 0.98 ?
C10 H10A . 0.98 ?
C10 H10B . 0.98 ?
C10 H10C . 0.98 ?
C11 C12 . 1.390(4) ?
C11 C15 . 1.394(4) ?
C12 C13 . 1.370(4) ?
C12 H12 . 0.95 ?
C13 C14 . 1.367(4) ?
C13 H13 . 0.95 ?
C14 C16 . 1.458(3) ?
C15 H15 . 0.95 ?
C17 C20 . 1.516(3) ?
C17 C19 . 1.531(4) ?
C17 C18 . 1.547(3) ?
C18 C21 . 1.513(3) ?
C18 C22 . 1.521(4) ?
C19 H19A . 0.98 ?
C19 H19B . 0.98 ?
C19 H19C . 0.98 ?
C20 H20A . 0.98 ?
C20 H20B . 0.98 ?
C20 H20C . 0.98 ?
C21 H21A . 0.98 ?
C21 H21B . 0.98 ?
C21 H21C . 0.98 ?
C22 H22A . 0.98 ?
C22 H22B . 0.98 ?
C22 H22C . 0.98 ?
C23 C24 . 1.401(3) ?
C23 C26 . 1.466(3) ?
C24 C25 . 1.382(3) ?
C24 H24 . 0.95 ?
C25 C35 . 1.489(3) ?
C26 C27 . 1.394(3) ?
C26 C31 . 1.398(3) ?
C27 C28 . 1.380(4) ?
C27 H27 . 0.95 ?
C28 C29 . 1.398(4) ?
C28 H28 . 0.95 ?
C29 C30 . 1.393(4) ?
C29 C32 . 1.509(4) ?
C30 C31 . 1.383(4) ?
C30 H30 . 0.95 ?
C31 H31 . 0.95 ?
C32 C34 . 1.517(5) ?
C32 C33 . 1.534(5) ?
C32 H32 . 1.0 ?
C33 H33A . 0.98 ?
C33 H33B . 0.98 ?
C33 H33C . 0.98 ?
C34 H34A . 0.98 ?
C34 H34B . 0.98 ?
C34 H34C . 0.98 ?
C35 H35A . 0.98 ?
C35 H35B . 0.98 ?
C35 H35C . 0.98 ?
C36 C37 . 1.398(3) ?
C36 C39 . 1.471(3) ?
C37 C38 . 1.378(3) ?
C37 H37 . 0.95 ?
C38 C48 . 1.497(3) ?
C39 C40 . 1.393(3) ?
C39 C44 . 1.399(3) ?
C40 C41 . 1.386(3) ?
C40 H40 . 0.95 ?
C41 C42 . 1.396(3) ?
C41 H41 . 0.95 ?
C42 C43 . 1.389(4) ?
C42 C45 . 1.518(3) ?
C43 C44 . 1.389(3) ?
C43 H43 . 0.95 ?
C44 H44 . 0.95 ?
C45 C46 . 1.527(4) ?
C45 C47 . 1.528(4) ?
C45 H45 . 1.0 ?
C46 H46A . 0.98 ?
C46 H46B . 0.98 ?
C46 H46C . 0.98 ?
C47 H47A . 0.98 ?
C47 H47B . 0.98 ?
C47 H47C . 0.98 ?
C48 H48A . 0.98 ?
C48 H48B . 0.98 ?
C48 H48C . 0.98 ?
C49 C50 . 1.399(3) ?
C49 C52 . 1.471(3) ?
C50 C51 . 1.371(3) ?
C50 H50 . 0.95 ?
C51 C61 . 1.492(3) ?
C52 C53 . 1.396(4) ?
C52 C57 . 1.398(4) ?
C53 C54 . 1.380(4) ?
C53 H53 . 0.95 ?
C54 C55 . 1.394(5) ?
C54 H54 . 0.95 ?
C55 C56 . 1.380(5) ?
C55 C58 . 1.534(4) ?
C56 C57 . 1.383(4) ?
C56 H56 . 0.95 ?
C57 H57 . 0.95 ?
C58 C59 . 1.468(6) ?
C58 C60 . 1.486(6) ?
C58 H58 . 1.0 ?
C59 H59A . 0.98 ?
C59 H59B . 0.98 ?
C59 H59C . 0.98 ?
C60 H60A . 0.98 ?
C60 H60B . 0.98 ?
C60 H60C . 0.98 ?
C61 H61A . 0.98 ?
C61 H61B . 0.98 ?
C61 H61C . 0.98 ?
B1 H1 . 1.0 ?
O1S C1S . 1.433(5) ?
O1S H1S . 0.84 ?
C1S H1SA . 0.98 ?
C1S H1SB . 0.98 ?
C1S H1SC . 0.98 ?
O2S C2S . 1.469(10) ?
O2S H2S . 0.84 ?
C2S H2SA . 0.98 ?
C2S H2SB . 0.98 ?
C2S H2SC . 0.98 ?
O3S C3S . 1.397(7) ?
O3S H3S . 0.84 ?
C3S H3SA . 0.98 ?
C3S H3SB . 0.98 ?
C3S H3SC . 0.98 ?
O5S C5S . 1.418(6) ?
O5S H5S . 0.84 ?
C5S H5SA . 0.98 ?
C5S H5SB . 0.98 ?
C5S H5SC . 0.98 ?
O4S C4S . 1.384(9) ?
O4S H4S . 0.84 ?
C4S H4SA . 0.98 ?
C4S H4SB . 0.98 ?
C4S H4SC . 0.98 ?

loop_
_geom_torsion_atom_site_label_1
_geom_torsion_atom_site_label_2
_geom_torsion_atom_site_label_3
_geom_torsion_atom_site_label_4
_geom_torsion_site_symmetry_1
_geom_torsion_site_symmetry_2
_geom_torsion_site_symmetry_3
_geom_torsion_site_symmetry_4
_geom_torsion
_geom_torsion_publ_flag
C23 N1 N2 C25 . . . . -1.2(2) ?
Zn1 N1 N2 C25 . . . . 165.10(15) ?
C23 N1 N2 B1 . . . . 179.29(19) ?
Zn1 N1 N2 B1 . . . . -14.5(2) ?
C36 N3 N4 C38 . . . . -0.3(2) ?
Zn1 N3 N4 C38 . . . . -172.59(14) ?
C36 N3 N4 B1 . . . . 176.47(19) ?
Zn1 N3 N4 B1 . . . . 4.2(2) ?
C49 N5 N6 C51 . . . . 0.7(2) ?
Zn1 N5 N6 C51 . . . . -175.73(15) ?
C49 N5 N6 B1 . . . . 178.0(2) ?
Zn1 N5 N6 B1 . . . . 1.7(2) ?
Zn1 O1 C1 C6 . . . . -176.66(18) ?
Zn1 O1 C1 C2 . . . . 3.0(3) ?
Zn1 O2 C2 C3 . . . . -178.81(17) ?
Zn1 O2 C2 C1 . . . . 0.7(2) ?
O1 C1 C2 O2 . . . . -2.5(3) ?
C6 C1 C2 O2 . . . . 177.2(2) ?
O1 C1 C2 C3 . . . . 177.1(2) ?
C6 C1 C2 C3 . . . . -3.3(3) ?
O2 C2 C3 C4 . . . . -178.1(2) ?
C1 C2 C3 C4 . . . . 2.4(3) ?
O2 C2 C3 C7 . . . . 1.6(3) ?
C1 C2 C3 C7 . . . . -177.90(19) ?
C2 C3 C4 C5 . . . . 0.5(4) ?
C7 C3 C4 C5 . . . . -179.1(2) ?
C3 C4 C5 C6 . . . . -2.8(4) ?
C3 C4 C5 C11 . . . . 176.7(2) ?
C4 C5 C6 C1 . . . . 1.8(4) ?
C11 C5 C6 C1 . . . . -177.6(2) ?
O1 C1 C6 C5 . . . . -179.3(2) ?
C2 C1 C6 C5 . . . . 1.1(4) ?
C4 C3 C7 C10 . . . . -2.2(3) ?
C2 C3 C7 C10 . . . . 178.2(2) ?
C4 C3 C7 C9 . . . . -122.4(2) ?
C2 C3 C7 C9 . . . . 57.9(3) ?
C4 C3 C7 C8 . . . . 117.0(2) ?
C2 C3 C7 C8 . . . . -62.7(3) ?
C6 C5 C11 C12 . . . . 165.9(3) ?
C4 C5 C11 C12 . . . . -13.6(5) ?
C6 C5 C11 C15 . . . . -12.2(4) ?
C4 C5 C11 C15 . . . . 168.3(3) ?
C15 C11 C12 C13 . . . . -2.8(6) ?
C5 C11 C12 C13 . . . . 179.0(4) ?
C11 C12 C13 C14 . . . . -0.8(7) ?
C15 N7 C14 C13 . . . . -4.4(5) ?
C15 N7 C14 C16 . . . . 178.4(3) ?
C12 C13 C14 N7 . . . . 4.6(6) ?
C12 C13 C14 C16 . . . . -178.3(4) ?
C14 N7 C15 C11 . . . . 0.4(4) ?
C12 C11 C15 N7 . . . . 3.1(5) ?
C5 C11 C15 N7 . . . . -178.7(3) ?
O3 N8 C16 N9 . . . . 175.0(2) ?
C17 N8 C16 N9 . . . . -9.7(3) ?
O3 N8 C16 C14 . . . . -4.2(4) ?
C17 N8 C16 C14 . . . . 171.0(3) ?
O4 N9 C16 N8 . . . . 177.9(3) ?
C18 N9 C16 N8 . . . . -9.6(3) ?
O4 N9 C16 C14 . . . . -2.8(4) ?
C18 N9 C16 C14 . . . . 169.6(3) ?
N7 C14 C16 N8 . . . . -33.8(4) ?
C13 C14 C16 N8 . . . . 148.9(3) ?
N7 C14 C16 N9 . . . . 147.0(3) ?
C13 C14 C16 N9 . . . . -30.2(5) ?
O3 N8 C17 C20 . . . . -38.5(3) ?
C16 N8 C17 C20 . . . . 146.0(2) ?
O3 N8 C17 C19 . . . . 81.1(3) ?
C16 N8 C17 C19 . . . . -94.5(2) ?
O3 N8 C17 C18 . . . . -160.9(2) ?
C16 N8 C17 C18 . . . . 23.6(3) ?
O4 N9 C18 C21 . . . . -41.8(3) ?
C16 N9 C18 C21 . . . . 145.2(2) ?
O4 N9 C18 C22 . . . . 77.2(3) ?
C16 N9 C18 C22 . . . . -95.7(2) ?
O4 N9 C18 C17 . . . . -163.5(2) ?
C16 N9 C18 C17 . . . . 23.5(3) ?
N8 C17 C18 N9 . . . . -26.3(2) ?
C20 C17 C18 N9 . . . . -145.1(2) ?
C19 C17 C18 N9 . . . . 86.0(2) ?
N8 C17 C18 C21 . . . . -144.1(2) ?
C20 C17 C18 C21 . . . . 97.1(3) ?
C19 C17 C18 C21 . . . . -31.9(3) ?
N8 C17 C18 C22 . . . . 87.2(2) ?
C20 C17 C18 C22 . . . . -31.6(3) ?
C19 C17 C18 C22 . . . . -160.6(2) ?
N2 N1 C23 C24 . . . . 0.5(2) ?
Zn1 N1 C23 C24 . . . . -160.19(18) ?
N2 N1 C23 C26 . . . . 179.18(19) ?
Zn1 N1 C23 C26 . . . . 18.5(4) ?
N1 C23 C24 C25 . . . . 0.4(3) ?
C26 C23 C24 C25 . . . . -178.2(2) ?
N1 N2 C25 C24 . . . . 1.4(3) ?
B1 N2 C25 C24 . . . . -179.1(2) ?
N1 N2 C25 C35 . . . . -175.2(2) ?
B1 N2 C25 C35 . . . . 4.3(4) ?
C23 C24 C25 N2 . . . . -1.1(3) ?
C23 C24 C25 C35 . . . . 175.2(2) ?
N1 C23 C26 C27 . . . . 27.6(3) ?
C24 C23 C26 C27 . . . . -154.0(2) ?
N1 C23 C26 C31 . . . . -150.9(2) ?
C24 C23 C26 C31 . . . . 27.6(4) ?
C31 C26 C27 C28 . . . . 0.9(3) ?
C23 C26 C27 C28 . . . . -177.6(2) ?
C26 C27 C28 C29 . . . . -0.1(4) ?
C27 C28 C29 C30 . . . . -0.8(4) ?
C27 C28 C29 C32 . . . . -179.8(3) ?
C28 C29 C30 C31 . . . . 0.9(4) ?
C32 C29 C30 C31 . . . . 179.9(3) ?
C29 C30 C31 C26 . . . . 0.0(4) ?
C27 C26 C31 C30 . . . . -0.9(3) ?
C23 C26 C31 C30 . . . . 177.6(2) ?
C30 C29 C32 C34 . . . . -102.6(3) ?
C28 C29 C32 C34 . . . . 76.4(4) ?
C30 C29 C32 C33 . . . . 131.6(3) ?
C28 C29 C32 C33 . . . . -49.4(4) ?
N4 N3 C36 C37 . . . . 0.3(2) ?
Zn1 N3 C36 C37 . . . . 169.20(18) ?
N4 N3 C36 C39 . . . . -179.2(2) ?
Zn1 N3 C36 C39 . . . . -10.3(4) ?
N3 C36 C37 C38 . . . . -0.2(3) ?
C39 C36 C37 C38 . . . . 179.3(2) ?
N3 N4 C38 C37 . . . . 0.2(2) ?
B1 N4 C38 C37 . . . . -176.2(2) ?
N3 N4 C38 C48 . . . . -178.7(2) ?
B1 N4 C38 C48 . . . . 4.8(4) ?
C36 C37 C38 N4 . . . . 0.0(3) ?
C36 C37 C38 C48 . . . . 178.8(2) ?
N3 C36 C39 C40 . . . . -27.5(3) ?
C37 C36 C39 C40 . . . . 153.1(2) ?
N3 C36 C39 C44 . . . . 153.1(2) ?
C37 C36 C39 C44 . . . . -26.3(3) ?
C44 C39 C40 C41 . . . . -0.3(3) ?
C36 C39 C40 C41 . . . . -179.8(2) ?
C39 C40 C41 C42 . . . . 1.8(4) ?
C40 C41 C42 C43 . . . . -1.9(4) ?
C40 C41 C42 C45 . . . . 178.2(2) ?
C41 C42 C43 C44 . . . . 0.6(4) ?
C45 C42 C43 C44 . . . . -179.5(2) ?
C42 C43 C44 C39 . . . . 0.8(4) ?
C40 C39 C44 C43 . . . . -0.9(3) ?
C36 C39 C44 C43 . . . . 178.5(2) ?
C43 C42 C45 C46 . . . . 125.0(3) ?
C41 C42 C45 C46 . . . . -55.2(3) ?
C43 C42 C45 C47 . . . . -110.4(3) ?
C41 C42 C45 C47 . . . . 69.5(3) ?
N6 N5 C49 C50 . . . . -0.6(3) ?
Zn1 N5 C49 C50 . . . . 173.7(2) ?
N6 N5 C49 C52 . . . . 179.3(2) ?
Zn1 N5 C49 C52 . . . . -6.5(4) ?
N5 C49 C50 C51 . . . . 0.3(3) ?
C52 C49 C50 C51 . . . . -179.5(2) ?
N5 N6 C51 C50 . . . . -0.5(3) ?
B1 N6 C51 C50 . . . . -177.7(2) ?
N5 N6 C51 C61 . . . . 176.8(2) ?
B1 N6 C51 C61 . . . . -0.4(4) ?
C49 C50 C51 N6 . . . . 0.1(3) ?
C49 C50 C51 C61 . . . . -176.9(2) ?
N5 C49 C52 C53 . . . . -39.3(3) ?
C50 C49 C52 C53 . . . . 140.5(3) ?
N5 C49 C52 C57 . . . . 144.6(2) ?
C50 C49 C52 C57 . . . . -35.6(3) ?
C57 C52 C53 C54 . . . . 0.0(4) ?
C49 C52 C53 C54 . . . . -176.1(2) ?
C52 C53 C54 C55 . . . . -0.4(4) ?
C53 C54 C55 C56 . . . . 0.3(4) ?
C53 C54 C55 C58 . . . . 178.2(3) ?
C54 C55 C56 C57 . . . . 0.2(4) ?
C58 C55 C56 C57 . . . . -177.6(3) ?
C55 C56 C57 C52 . . . . -0.6(4) ?
C53 C52 C57 C56 . . . . 0.4(4) ?
C49 C52 C57 C56 . . . . 176.8(2) ?
C56 C55 C58 C59 . . . . 96.9(5) ?
C54 C55 C58 C59 . . . . -80.9(5) ?
C56 C55 C58 C60 . . . . -124.2(4) ?
C54 C55 C58 C60 . . . . 58.0(5) ?
C51 N6 B1 N2 . . . . -124.4(2) ?
N5 N6 B1 N2 . . . . 58.7(3) ?
C51 N6 B1 N4 . . . . 115.9(2) ?
N5 N6 B1 N4 . . . . -61.0(3) ?
C25 N2 B1 N6 . . . . 129.2(2) ?
N1 N2 B1 N6 . . . . -51.3(3) ?
C25 N2 B1 N4 . . . . -110.7(2) ?
N1 N2 B1 N4 . . . . 68.7(2) ?
C38 N4 B1 N6 . . . . -125.9(2) ?
N3 N4 B1 N6 . . . . 58.0(3) ?
C38 N4 B1 N2 . . . . 114.5(2) ?
N3 N4 B1 N2 . . . . -61.7(2) ?
